data_7026947
loop_
_publ_author_name
'Brazeau, Allison L.'
'Caputo, Christine A.'
'Martin, Caleb D.'
'Jones, Nathan D.'
'Ragogna, Paul J.'

_publ_section_title
;
 A new approach to internal Lewis pairs featuring a phosphenium acid and a
 pyridine base.
;
_journal_issue 45
_journal_name_full 'Dalton transactions (Cambridge, England : 2003)'
_journal_page_first 11069
_journal_page_last 11073
_journal_paper_doi 10.1039/c0dt01029d
_journal_volume 39
_journal_year 2010
_chemical_formula_sum 'C34.5 H27 Br Cl3 N3 P'
_chemical_formula_weight 700.82
_chemical_name_systematic
;
?
;
_space_group_IT_number 33
_symmetry_cell_setting orthorhombic
_symmetry_space_group_name_Hall 'P 2c -2n'
_symmetry_space_group_name_H-M 'P n a 21'
_atom_sites_solution_hydrogens geom
_atom_sites_solution_primary direct
_atom_sites_solution_secondary difmap
_audit_creation_method SHELXL-97
_cell_angle_alpha 90.00
_cell_angle_beta 90.00
_cell_angle_gamma 90.00
_cell_formula_units_Z 8
_cell_length_a 21.0725(6)
_cell_length_b 14.0248(4)
_cell_length_c 22.0431(6)
_cell_measurement_reflns_used 8630
_cell_measurement_temperature 150(2)
_cell_measurement_theta_max 24.95
_cell_measurement_theta_min 2.54
_cell_volume 6514.6(3)
_computing_cell_refinement 'Bruker SAINT'
_computing_data_collection 'Bruker APEX2'
_computing_data_reduction 'Bruker SAINT'
_computing_molecular_graphics 'Bruker SHELXTL'
_computing_publication_material 'Bruker SHELXTL'
_computing_structure_refinement 'SHELXL-97 (Sheldrick, 2008)'
_computing_structure_solution 'SHELXS-97 (Sheldrick, 2008)'
_diffrn_ambient_temperature 150(2)
_diffrn_measured_fraction_theta_full 0.998
_diffrn_measured_fraction_theta_max 0.998
_diffrn_measurement_device_type 'Bruker APEX-II CCD'
_diffrn_measurement_method '\f and \w scans'
_diffrn_radiation_monochromator graphite
_diffrn_radiation_source 'fine-focus sealed tube'
_diffrn_radiation_type MoK\a
_diffrn_radiation_wavelength 0.71073
_diffrn_reflns_av_R_equivalents 0.0546
_diffrn_reflns_av_sigmaI/netI 0.0712
_diffrn_reflns_limit_h_max 26
_diffrn_reflns_limit_h_min -25
_diffrn_reflns_limit_k_max 17
_diffrn_reflns_limit_k_min -17
_diffrn_reflns_limit_l_max 27
_diffrn_reflns_limit_l_min -25
_diffrn_reflns_number 47195
_diffrn_reflns_theta_full 26.43
_diffrn_reflns_theta_max 26.43
_diffrn_reflns_theta_min 1.72
_exptl_absorpt_coefficient_mu 1.586
_exptl_absorpt_correction_T_max 0.9843
_exptl_absorpt_correction_T_min 0.9249
_exptl_absorpt_correction_type multi-scan
_exptl_crystal_colour red
_exptl_crystal_density_diffrn 1.429
_exptl_crystal_density_method 'not measured'
_exptl_crystal_description square
_exptl_crystal_F_000 2848
_exptl_crystal_size_max 0.05
_exptl_crystal_size_mid 0.04
_exptl_crystal_size_min 0.01
_refine_diff_density_max 1.783
_refine_diff_density_min -0.887
_refine_diff_density_rms 0.120
_refine_ls_abs_structure_details 'Flack H D (1983), Acta Cryst. A39, 876-881'
_refine_ls_abs_structure_Flack 0.046(11)
_refine_ls_extinction_method none
_refine_ls_goodness_of_fit_ref 1.058
_refine_ls_hydrogen_treatment constr
_refine_ls_matrix_type full
_refine_ls_number_parameters 789
_refine_ls_number_reflns 12975
_refine_ls_number_restraints 6
_refine_ls_restrained_S_all 1.060
_refine_ls_R_factor_all 0.0897
_refine_ls_R_factor_gt 0.0601
_refine_ls_shift/su_max 0.030
_refine_ls_shift/su_mean 0.001
_refine_ls_structure_factor_coef Fsqd
_refine_ls_weighting_details 'calc w=1/[\s^2^(Fo^2^)+(0.1175P)^2^+1.9753P] where P=(Fo^2^+2Fc^2^)/3'
_refine_ls_weighting_scheme calc
_refine_ls_wR_factor_gt 0.1712
_refine_ls_wR_factor_ref 0.1886
_reflns_number_gt 9440
_reflns_number_total 12975
_reflns_threshold_expression >2sigma(I)
_cod_data_source_file c0dt01029d.txt
_cod_data_source_block 2Br
_cod_original_sg_symbol_H-M Pna2(1)
_cod_original_formula_sum 'C34.50 H27 Br Cl3 N3 P'
_cod_database_code 7026947

loop_
_symmetry_equiv_pos_as_xyz
'x, y, z'
'-x, -y, z+1/2'
'-x+1/2, y+1/2, z+1/2'
'x+1/2, -y+1/2, z'

loop_
_atom_site_label
_atom_site_type_symbol
_atom_site_fract_x
_atom_site_fract_y
_atom_site_fract_z
_atom_site_U_iso_or_equiv
_atom_site_adp_type
_atom_site_occupancy
_atom_site_symmetry_multiplicity
_atom_site_calc_flag
_atom_site_refinement_flags
_atom_site_disorder_assembly
_atom_site_disorder_group
Br1 Br 0.76090(3) 0.82495(5) 0.67563(3) 0.02768(18) Uani 1 1 d . . .
Br2 Br 0.98924(3) 0.17476(5) 0.50175(3) 0.02594(17) Uani 1 1 d . . .
P1 P 0.71223(9) 0.77724(15) 0.56716(9) 0.0222(4) Uani 1 1 d . . .
P2 P 1.04010(8) 0.22343(15) 0.61041(8) 0.0201(4) Uani 1 1 d . . .
N2 N 0.6946(3) 0.6614(4) 0.5777(3) 0.0207(12) Uani 1 1 d . . .
N3 N 0.6470(3) 0.7058(5) 0.4154(3) 0.0251(14) Uani 1 1 d . . .
C30 C 0.8877(3) 0.9566(5) 0.4421(4) 0.0302(17) Uani 1 1 d . . .
H30A H 0.9112 1.0056 0.4226 0.036 Uiso 1 1 calc R . .
N4 N 1.0578(3) 0.3390(4) 0.5996(3) 0.0209(12) Uani 1 1 d . . .
N5 N 0.9729(4) 0.2539(3) 0.6484(3) 0.0173(17) Uani 1 1 d . . .
N6 N 1.1057(3) 0.2912(4) 0.7575(3) 0.0245(13) Uani 1 1 d . . .
C23 C 0.6038(4) 0.8833(6) 0.4522(4) 0.037(2) Uani 1 1 d . . .
H23A H 0.5893 0.9441 0.4653 0.045 Uiso 1 1 calc R . .
C22 C 0.5708(4) 0.8018(6) 0.4681(4) 0.0328(19) Uani 1 1 d . . .
H22A H 0.5327 0.8066 0.4910 0.039 Uiso 1 1 calc R . .
C21 C 0.5937(3) 0.7119(6) 0.4505(3) 0.0276(17) Uani 1 1 d . . .
C20 C 0.5614(4) 0.6198(6) 0.4628(3) 0.0311(17) Uani 1 1 d . . .
H20A H 0.5548 0.5861 0.4238 0.037 Uiso 1 1 calc R . .
H20B H 0.5190 0.6331 0.4803 0.037 Uiso 1 1 calc R . .
C19 C 0.5987(3) 0.5519(5) 0.5074(3) 0.0262(15) Uani 1 1 d . . .
H19A H 0.5838 0.4856 0.5014 0.031 Uiso 1 1 calc R . .
H19B H 0.6444 0.5539 0.4971 0.031 Uiso 1 1 calc R . .
C18 C 0.5900(3) 0.5797(4) 0.5748(3) 0.0211(14) Uani 1 1 d . . .
C13 C 0.6366(3) 0.6321(5) 0.6080(3) 0.0201(14) Uani 1 1 d . . .
C2 C 0.7426(3) 0.5992(5) 0.5591(3) 0.0200(14) Uani 1 1 d . . .
C3 C 0.7565(3) 0.4988(5) 0.5572(4) 0.0244(16) Uani 1 1 d . . .
C8 C 0.8173(3) 0.4927(5) 0.5297(3) 0.0240(15) Uani 1 1 d . . .
C7 C 0.8490(4) 0.4086(5) 0.5177(3) 0.0275(16) Uani 1 1 d . . .
C6 C 0.8169(4) 0.3214(5) 0.5348(4) 0.0314(18) Uani 1 1 d . . .
H6A H 0.8369 0.2615 0.5287 0.038 Uiso 1 1 calc R . .
C9 C 0.9084(4) 0.4157(5) 0.4901(4) 0.0345(19) Uani 1 1 d . . .
H9A H 0.9332 0.3601 0.4836 0.041 Uiso 1 1 calc R . .
C5 C 0.7571(4) 0.3257(5) 0.5600(4) 0.036(2) Uani 1 1 d . . .
H5A H 0.7358 0.2680 0.5694 0.044 Uiso 1 1 calc R . .
C4 C 0.7259(4) 0.4152(5) 0.5724(4) 0.0318(19) Uani 1 1 d . . .
H4A H 0.6852 0.4165 0.5908 0.038 Uiso 1 1 calc R . .
N1 N 0.7782(4) 0.7463(4) 0.5293(3) 0.0232(19) Uani 1 1 d . . .
C1 C 0.7914(3) 0.6498(5) 0.5322(3) 0.0212(15) Uani 1 1 d . . .
C12 C 0.8408(3) 0.5842(5) 0.5128(3) 0.0224(16) Uani 1 1 d . . .
C11 C 0.8983(3) 0.5887(5) 0.4847(3) 0.0263(16) Uani 1 1 d . . .
H11A H 0.9157 0.6488 0.4739 0.032 Uiso 1 1 calc R . .
C10 C 0.9315(4) 0.5053(6) 0.4719(4) 0.0344(19) Uani 1 1 d . . .
H10A H 0.9705 0.5090 0.4505 0.041 Uiso 1 1 calc R . .
C33 C 0.8181(3) 0.8147(4) 0.4979(3) 0.0165(13) Uani 1 1 d . . .
C28 C 0.8228(3) 0.8148(5) 0.4357(3) 0.0233(15) Uani 1 1 d . . .
C27 C 0.7926(4) 0.7392(5) 0.3944(4) 0.027(2) Uani 1 1 d . . .
H27A H 0.7802 0.6836 0.4193 0.032 Uiso 1 1 calc R . .
H27B H 0.8247 0.7174 0.3646 0.032 Uiso 1 1 calc R . .
C26 C 0.7336(4) 0.7762(6) 0.3598(3) 0.0303(18) Uani 1 1 d . . .
H26A H 0.7438 0.8384 0.3410 0.036 Uiso 1 1 calc R . .
H26B H 0.7231 0.7310 0.3268 0.036 Uiso 1 1 calc R . .
C24 C 0.6562(4) 0.8763(5) 0.4185(3) 0.0296(17) Uani 1 1 d . . .
H24A H 0.6791 0.9319 0.4073 0.036 Uiso 1 1 calc R . .
C14 C 0.6279(3) 0.6551(5) 0.6674(3) 0.0275(16) Uani 1 1 d . . .
H14A H 0.6602 0.6886 0.6886 0.033 Uiso 1 1 calc R . .
C15 C 0.5719(4) 0.6301(5) 0.6977(4) 0.0333(18) Uani 1 1 d . . .
H15A H 0.5651 0.6491 0.7386 0.040 Uiso 1 1 calc R . .
C16 C 0.5262(4) 0.5764(5) 0.6664(3) 0.0284(16) Uani 1 1 d . . .
H16A H 0.4890 0.5549 0.6865 0.034 Uiso 1 1 calc R . .
C17 C 0.5359(4) 0.5556(6) 0.6070(4) 0.0311(19) Uani 1 1 d . . .
H17A H 0.5034 0.5222 0.5861 0.037 Uiso 1 1 calc R . .
C29 C 0.8572(3) 0.8866(5) 0.4078(3) 0.0245(16) Uani 1 1 d . . .
H29A H 0.8601 0.8882 0.3648 0.029 Uiso 1 1 calc R . .
C31 C 0.8835(3) 0.9543(5) 0.5025(4) 0.0275(16) Uani 1 1 d . . .
H31A H 0.9048 1.0017 0.5256 0.033 Uiso 1 1 calc R . .
C32 C 0.8485(4) 0.8836(5) 0.5330(4) 0.0253(17) Uani 1 1 d . . .
H32A H 0.8456 0.8829 0.5760 0.030 Uiso 1 1 calc R . .
C56 C 1.1448(4) 0.1127(6) 0.7184(4) 0.0315(18) Uani 1 1 d . . .
H56A H 1.1583 0.0515 0.7051 0.038 Uiso 1 1 calc R . .
C57 C 1.1789(4) 0.1916(7) 0.7041(4) 0.037(2) Uani 1 1 d . . .
H57A H 1.2170 0.1861 0.6812 0.044 Uiso 1 1 calc R . .
C58 C 1.1576(4) 0.2802(7) 0.7231(3) 0.0297(18) Uani 1 1 d . . .
C59 C 1.1940(4) 0.3721(6) 0.7090(4) 0.0350(19) Uani 1 1 d . . .
H59A H 1.2349 0.3550 0.6898 0.042 Uiso 1 1 calc R . .
H59B H 1.2036 0.4050 0.7476 0.042 Uiso 1 1 calc R . .
C60 C 1.1585(4) 0.4422(5) 0.6668(3) 0.0296(17) Uani 1 1 d . . .
H60A H 1.1134 0.4445 0.6792 0.036 Uiso 1 1 calc R . .
H60B H 1.1764 0.5068 0.6726 0.036 Uiso 1 1 calc R . .
C45 C 0.9964(3) 0.5031(5) 0.6202(3) 0.0227(16) Uani 1 1 d . . .
C44 C 1.0273(4) 0.5862(5) 0.6052(3) 0.0270(18) Uani 1 1 d . . .
H44A H 1.0688 0.5858 0.5883 0.032 Uiso 1 1 calc R . .
C43 C 0.9943(4) 0.6725(5) 0.6162(4) 0.036(2) Uani 1 1 d . . .
H43A H 1.0144 0.7306 0.6049 0.043 Uiso 1 1 calc R . .
C42 C 0.9361(4) 0.6775(5) 0.6416(4) 0.037(2) Uani 1 1 d . . .
H42A H 0.9166 0.7379 0.6474 0.045 Uiso 1 1 calc R . .
C39 C 0.8429(4) 0.5845(6) 0.6905(4) 0.0346(19) Uani 1 1 d . . .
H39A H 0.8194 0.6401 0.7006 0.042 Uiso 1 1 calc R . .
C38 C 0.8199(3) 0.4983(5) 0.7044(4) 0.0309(18) Uani 1 1 d . . .
H38A H 0.7788 0.4948 0.7220 0.037 Uiso 1 1 calc R . .
C37 C 0.8539(4) 0.4102(6) 0.6940(3) 0.0297(18) Uani 1 1 d . . .
H37A H 0.8374 0.3506 0.7069 0.036 Uiso 1 1 calc R . .
C36 C 0.9108(3) 0.4169(4) 0.6649(3) 0.0202(15) Uani 1 1 d . . .
C41 C 0.9354(3) 0.5075(5) 0.6480(3) 0.0232(16) Uani 1 1 d . . .
C40 C 0.9035(4) 0.5930(5) 0.6599(4) 0.0291(17) Uani 1 1 d . . .
C46 C 0.9334(3) 0.1866(4) 0.6792(4) 0.0213(14) Uani 1 1 d . . .
C47 C 0.9024(3) 0.1180(5) 0.6440(3) 0.0229(16) Uani 1 1 d . . .
H47A H 0.9061 0.1199 0.6011 0.027 Uiso 1 1 calc R . .
C48 C 0.8662(3) 0.0471(5) 0.6714(4) 0.0281(17) Uani 1 1 d . . .
H48A H 0.8464 -0.0011 0.6478 0.034 Uiso 1 1 calc R . .
C49 C 0.8596(3) 0.0486(5) 0.7362(4) 0.0311(18) Uani 1 1 d . . .
H49A H 0.8353 0.0005 0.7557 0.037 Uiso 1 1 calc R . .
C50 C 0.8884(3) 0.1202(5) 0.7710(3) 0.0281(17) Uani 1 1 d . . .
H50A H 0.8828 0.1208 0.8137 0.034 Uiso 1 1 calc R . .
C51 C 0.9262(3) 0.1921(5) 0.7429(3) 0.0212(15) Uani 1 1 d . . .
C52 C 0.9573(4) 0.2659(6) 0.7827(4) 0.0235(18) Uani 1 1 d . . .
H52A H 0.9260 0.2881 0.8131 0.028 Uiso 1 1 calc R . .
H52B H 0.9692 0.3214 0.7574 0.028 Uiso 1 1 calc R . .
C53 C 1.0161(4) 0.2305(6) 0.8159(4) 0.0269(16) Uani 1 1 d . . .
H53A H 1.0058 0.1701 0.8370 0.032 Uiso 1 1 calc R . .
H53B H 1.0284 0.2779 0.8470 0.032 Uiso 1 1 calc R . .
C54 C 1.0723(4) 0.2136(6) 0.7733(3) 0.0293(18) Uani 1 1 d . . .
C55 C 1.0904(4) 0.1225(6) 0.7523(4) 0.0332(18) Uani 1 1 d . . .
H55A H 1.0652 0.0682 0.7615 0.040 Uiso 1 1 calc R . .
C62 C 1.2166(4) 0.4467(5) 0.5700(4) 0.0285(18) Uani 1 1 d . . .
H62A H 1.2490 0.4811 0.5904 0.034 Uiso 1 1 calc R . .
C63 C 1.2230(4) 0.4236(5) 0.5066(4) 0.0336(17) Uani 1 1 d . . .
H63A H 1.2603 0.4422 0.4854 0.040 Uiso 1 1 calc R . .
C64 C 1.1759(4) 0.3750(6) 0.4764(3) 0.0325(18) Uani 1 1 d . . .
H64A H 1.1805 0.3606 0.4345 0.039 Uiso 1 1 calc R . .
C65 C 1.1217(3) 0.3474(5) 0.5073(4) 0.0272(16) Uani 1 1 d . . .
H65A H 1.0888 0.3140 0.4869 0.033 Uiso 1 1 calc R . .
C35 C 0.9621(3) 0.3518(4) 0.6456(3) 0.0194(14) Uani 1 1 d . . .
C34 C 1.0096(3) 0.3989(5) 0.6189(3) 0.0215(14) Uani 1 1 d . . .
C66 C 1.1160(3) 0.3695(5) 0.5696(3) 0.0231(15) Uani 1 1 d . . .
C25 C 0.6768(4) 0.7877(5) 0.4001(3) 0.0241(16) Uani 1 1 d . . .
C61 C 1.1617(4) 0.4178(5) 0.6015(3) 0.0275(16) Uani 1 1 d . . .
C200 C 0.2990(5) 0.2817(7) 0.3358(6) 0.071(3) Uani 1 1 d . . .
H20C H 0.2647 0.2452 0.3558 0.085 Uiso 1 1 calc R . .
H20D H 0.3094 0.2499 0.2969 0.085 Uiso 1 1 calc R . .
Cl21 Cl 0.36657(16) 0.2850(2) 0.38274(15) 0.0809(9) Uani 1 1 d . . .
Cl22 Cl 0.27369(19) 0.4008(2) 0.32206(16) 0.0935(11) Uani 1 1 d . . .
C500 C 0.5497(6) 0.9779(13) 0.8049(6) 0.129(7) Uani 1 1 d . . .
H50B H 0.5574 1.0371 0.7816 0.155 Uiso 1 1 calc R . .
H50C H 0.5770 0.9798 0.8414 0.155 Uiso 1 1 calc R . .
Cl51 Cl 0.5721(2) 0.8778(3) 0.75936(18) 0.1052(13) Uani 1 1 d . . .
Cl52 Cl 0.4679(2) 0.9756(3) 0.82846(19) 0.1136(14) Uani 1 1 d . . .
Cl92 Cl 0.4785(2) 0.5714(3) 0.8356(2) 0.0475(12) Uani 0.491(4) 1 d PD A 1
Cl93 Cl 0.3971(3) 0.7174(6) 0.7916(3) 0.093(2) Uani 0.491(4) 1 d PD A 1
C91 C 0.4594(8) 0.6938(7) 0.8420(8) 0.062(6) Uani 0.491(4) 1 d PD A 1
Cl95 Cl 0.2195(3) 0.5282(3) 0.8553(3) 0.0637(15) Uani 0.509(4) 1 d PDU A 2
Cl96 Cl 0.3174(3) 0.6292(4) 0.9236(3) 0.085(2) Uani 0.509(4) 1 d PDU A 2
C94 C 0.2919(6) 0.5203(9) 0.8891(8) 0.053(5) Uiso 0.509(4) 1 d PDU A 2

loop_
_atom_site_aniso_label
_atom_site_aniso_U_11
_atom_site_aniso_U_22
_atom_site_aniso_U_33
_atom_site_aniso_U_23
_atom_site_aniso_U_13
_atom_site_aniso_U_12
Br1 0.0303(4) 0.0219(3) 0.0308(4) -0.0004(3) 0.0000(3) -0.0010(3)
Br2 0.0288(3) 0.0218(3) 0.0272(4) -0.0018(3) -0.0011(3) -0.0009(3)
P1 0.0201(9) 0.0182(9) 0.0285(10) -0.0005(10) 0.0022(8) -0.0028(9)
P2 0.0192(9) 0.0188(9) 0.0224(10) -0.0005(9) 0.0010(8) 0.0004(9)
N2 0.023(3) 0.016(3) 0.023(3) -0.003(2) 0.005(2) 0.003(2)
N3 0.023(3) 0.034(4) 0.018(3) -0.001(3) -0.006(3) -0.002(3)
C30 0.023(4) 0.024(4) 0.044(5) 0.002(3) 0.010(3) -0.001(3)
N4 0.019(3) 0.020(3) 0.023(3) 0.004(2) 0.000(2) -0.011(2)
N5 0.020(4) 0.014(3) 0.018(4) 0.000(2) -0.004(3) -0.002(2)
N6 0.024(3) 0.032(4) 0.018(3) 0.000(3) -0.004(3) -0.007(3)
C23 0.047(5) 0.035(5) 0.030(4) -0.002(4) -0.013(4) 0.010(4)
C22 0.029(4) 0.034(4) 0.036(5) -0.005(4) -0.009(4) 0.007(4)
C21 0.025(4) 0.039(5) 0.020(4) -0.004(4) -0.003(3) -0.004(4)
C20 0.031(4) 0.037(4) 0.025(4) 0.004(3) -0.004(3) -0.008(4)
C19 0.026(4) 0.024(3) 0.028(4) 0.003(3) -0.002(3) -0.012(3)
C18 0.022(3) 0.015(3) 0.027(4) 0.003(3) -0.006(3) -0.004(3)
C13 0.018(3) 0.017(3) 0.025(4) 0.006(3) 0.000(3) -0.001(3)
C2 0.017(3) 0.018(3) 0.024(4) -0.002(3) 0.001(3) -0.001(3)
C3 0.027(4) 0.018(3) 0.028(4) 0.001(3) -0.006(3) -0.006(3)
C8 0.023(4) 0.023(4) 0.027(4) -0.002(3) -0.004(3) -0.001(3)
C7 0.030(4) 0.025(4) 0.027(4) -0.002(3) -0.006(3) 0.003(3)
C6 0.040(5) 0.015(3) 0.039(5) 0.001(3) 0.004(4) 0.002(3)
C9 0.035(4) 0.027(4) 0.042(5) -0.004(3) -0.007(4) 0.013(3)
C5 0.045(5) 0.020(4) 0.044(5) 0.003(4) -0.003(4) -0.007(3)
C4 0.034(5) 0.033(4) 0.028(4) 0.005(4) -0.001(4) -0.004(4)
N1 0.023(4) 0.017(4) 0.029(5) -0.003(2) 0.001(4) -0.003(2)
C1 0.019(4) 0.020(3) 0.025(4) 0.002(3) 0.002(3) -0.005(3)
C12 0.019(3) 0.029(4) 0.019(4) 0.002(3) 0.001(3) 0.004(3)
C11 0.018(4) 0.027(4) 0.034(4) -0.001(3) 0.000(3) 0.000(3)
C10 0.023(4) 0.034(4) 0.047(5) 0.002(4) 0.004(4) 0.001(3)
C33 0.015(3) 0.015(3) 0.019(3) 0.002(3) 0.004(3) -0.002(2)
C28 0.021(3) 0.021(4) 0.028(4) -0.002(3) -0.006(3) 0.003(3)
C27 0.027(5) 0.025(4) 0.028(5) -0.011(3) 0.010(4) -0.005(3)
C26 0.040(5) 0.035(4) 0.015(4) 0.002(4) 0.007(4) -0.010(4)
C24 0.034(4) 0.026(4) 0.028(4) 0.002(3) -0.005(3) -0.005(3)
C14 0.026(4) 0.026(4) 0.031(4) -0.004(3) -0.003(3) -0.007(3)
C15 0.034(4) 0.028(4) 0.038(5) 0.003(3) 0.010(4) 0.000(3)
C16 0.028(4) 0.025(3) 0.031(4) 0.004(3) -0.002(3) -0.008(3)
C17 0.016(4) 0.030(4) 0.047(5) -0.004(4) -0.005(4) -0.008(3)
C29 0.024(4) 0.026(4) 0.023(4) 0.002(3) 0.010(3) -0.004(3)
C31 0.023(4) 0.024(4) 0.036(4) -0.003(4) -0.001(4) -0.012(3)
C32 0.030(4) 0.015(3) 0.030(4) -0.003(3) -0.004(3) -0.001(3)
C56 0.031(4) 0.033(4) 0.031(4) -0.008(3) -0.005(3) 0.008(4)
C57 0.020(4) 0.067(6) 0.024(4) -0.011(4) -0.006(3) 0.006(4)
C58 0.021(4) 0.047(5) 0.021(4) 0.005(4) -0.013(3) -0.004(4)
C59 0.026(4) 0.055(5) 0.024(4) -0.005(4) -0.005(3) -0.016(4)
C60 0.030(4) 0.026(4) 0.033(4) -0.004(3) 0.000(3) -0.010(3)
C45 0.030(4) 0.020(3) 0.018(4) -0.005(3) -0.001(3) 0.000(3)
C44 0.045(5) 0.010(3) 0.026(4) -0.003(3) 0.004(3) -0.008(3)
C43 0.059(6) 0.017(4) 0.030(4) -0.004(3) 0.004(4) -0.011(3)
C42 0.057(6) 0.017(4) 0.039(5) -0.002(3) -0.011(4) 0.005(4)
C39 0.034(4) 0.033(4) 0.036(5) -0.013(3) -0.010(4) 0.009(3)
C38 0.022(4) 0.033(4) 0.038(4) -0.008(3) 0.000(3) 0.011(3)
C37 0.028(4) 0.026(4) 0.035(5) 0.001(3) -0.005(3) 0.002(3)
C36 0.022(4) 0.012(3) 0.026(4) 0.003(3) -0.004(3) 0.001(3)
C41 0.031(4) 0.015(3) 0.023(4) 0.003(3) -0.004(3) -0.002(3)
C40 0.029(4) 0.018(3) 0.040(5) -0.003(3) -0.009(3) 0.007(3)
C46 0.016(3) 0.016(3) 0.032(4) 0.002(3) -0.003(3) -0.001(3)
C47 0.019(4) 0.027(4) 0.023(4) -0.005(3) -0.001(3) 0.000(3)
C48 0.019(4) 0.023(4) 0.042(5) -0.007(4) 0.000(4) 0.005(3)
C49 0.018(4) 0.026(4) 0.049(5) -0.001(4) 0.009(3) -0.007(3)
C50 0.024(4) 0.030(4) 0.030(4) 0.004(3) 0.003(3) 0.000(3)
C51 0.013(3) 0.017(3) 0.033(4) 0.002(3) 0.005(3) -0.002(3)
C52 0.027(5) 0.026(3) 0.018(4) -0.002(3) 0.002(4) 0.000(3)
C53 0.021(4) 0.039(4) 0.021(4) 0.000(4) -0.004(3) -0.002(4)
C54 0.028(4) 0.037(5) 0.024(4) 0.006(4) -0.014(3) -0.001(4)
C55 0.037(4) 0.027(4) 0.035(4) 0.002(3) -0.013(4) 0.003(3)
C62 0.026(4) 0.023(4) 0.036(4) 0.004(4) 0.008(3) -0.008(3)
C63 0.026(4) 0.029(4) 0.046(5) 0.003(4) 0.011(4) -0.001(3)
C64 0.039(5) 0.036(4) 0.023(4) -0.006(3) 0.007(3) 0.000(4)
C65 0.025(4) 0.025(4) 0.031(4) -0.005(3) 0.006(3) -0.005(3)
C35 0.022(4) 0.015(3) 0.022(4) -0.003(3) -0.003(3) 0.008(3)
C34 0.020(3) 0.020(3) 0.024(4) 0.002(3) 0.001(3) 0.004(3)
C66 0.024(4) 0.014(3) 0.031(4) 0.005(3) 0.004(3) -0.003(3)
C25 0.028(4) 0.032(4) 0.012(3) -0.003(3) -0.008(3) -0.008(3)
C61 0.032(4) 0.016(3) 0.035(4) 0.003(3) 0.004(3) 0.000(3)
C200 0.070(7) 0.056(6) 0.087(8) -0.001(6) 0.006(6) 0.011(6)
Cl21 0.092(2) 0.0720(19) 0.079(2) -0.0012(18) -0.0310(18) 0.0061(17)
Cl22 0.131(3) 0.077(2) 0.073(2) 0.0133(17) -0.025(2) 0.026(2)
C500 0.086(9) 0.25(2) 0.054(7) -0.065(10) 0.042(7) -0.095(11)
Cl51 0.151(4) 0.072(2) 0.093(3) 0.0064(19) 0.015(3) 0.011(2)
Cl52 0.145(4) 0.110(3) 0.086(3) -0.005(2) -0.015(3) 0.030(3)
Cl92 0.057(3) 0.044(2) 0.041(2) -0.0027(19) 0.013(2) -0.010(2)
Cl93 0.082(4) 0.102(5) 0.094(5) 0.045(4) -0.016(4) 0.011(4)
C91 0.103(17) 0.045(10) 0.036(11) 0.011(9) -0.006(11) -0.014(11)
Cl95 0.064(3) 0.038(2) 0.089(4) -0.014(3) -0.011(3) 0.003(2)
Cl96 0.092(5) 0.066(4) 0.098(5) 0.021(3) -0.036(4) -0.018(3)

loop_
_atom_type_symbol
_atom_type_description
_atom_type_scat_dispersion_real
_atom_type_scat_dispersion_imag
_atom_type_scat_source
C C 0.0033 0.0016 'International Tables Vol C Tables 4.2.6.8 and 6.1.1.4'
H H 0.0000 0.0000 'International Tables Vol C Tables 4.2.6.8 and 6.1.1.4'
N N 0.0061 0.0033 'International Tables Vol C Tables 4.2.6.8 and 6.1.1.4'
P P 0.1023 0.0942 'International Tables Vol C Tables 4.2.6.8 and 6.1.1.4'
Br Br -0.2901 2.4595 'International Tables Vol C Tables 4.2.6.8 and 6.1.1.4'
Cl Cl 0.1484 0.1585 'International Tables Vol C Tables 4.2.6.8 and 6.1.1.4'

loop_
_geom_angle_atom_site_label_1
_geom_angle_atom_site_label_2
_geom_angle_atom_site_label_3
_geom_angle
N1 P1 N2 90.1(3)
N1 P1 Br1 101.0(3)
N2 P1 Br1 101.7(2)
N4 P2 N5 90.7(3)
N4 P2 Br2 101.8(2)
N5 P2 Br2 99.7(2)
C2 N2 C13 124.6(5)
C2 N2 P1 113.8(4)
C13 N2 P1 121.4(4)
C25 N3 C21 118.1(7)
C31 C30 C29 119.6(7)
C31 C30 H30A 120.2
C29 C30 H30A 120.2
C34 N4 C66 125.4(5)
C34 N4 P2 112.2(4)
C66 N4 P2 122.2(4)
C35 N5 C46 125.2(7)
C35 N5 P2 111.2(5)
C46 N5 P2 123.6(4)
C58 N6 C54 118.7(7)
C24 C23 C22 119.8(8)
C24 C23 H23A 120.1
C22 C23 H23A 120.1
C23 C22 C21 119.9(9)
C23 C22 H22A 120.1
C21 C22 H22A 120.1
N3 C21 C22 119.7(8)
N3 C21 C20 115.2(7)
C22 C21 C20 124.9(8)
C21 C20 C19 114.2(6)
C21 C20 H20A 108.7
C19 C20 H20A 108.7
C21 C20 H20B 108.7
C19 C20 H20B 108.7
H20A C20 H20B 107.6
C18 C19 C20 112.7(6)
C18 C19 H19A 109.0
C20 C19 H19A 109.0
C18 C19 H19B 109.0
C20 C19 H19B 109.0
H19A C19 H19B 107.8
C17 C18 C13 115.4(6)
C17 C18 C19 121.9(6)
C13 C18 C19 122.7(6)
C14 C13 C18 121.5(6)
C14 C13 N2 119.3(6)
C18 C13 N2 119.2(6)
C1 C2 N2 110.1(6)
C1 C2 C3 109.8(6)
N2 C2 C3 140.0(6)
C4 C3 C8 118.3(7)
C4 C3 C2 137.0(7)
C8 C3 C2 104.7(6)
C7 C8 C3 124.7(7)
C7 C8 C12 123.4(7)
C3 C8 C12 111.9(6)
C8 C7 C9 117.1(7)
C8 C7 C6 116.5(7)
C9 C7 C6 126.4(7)
C5 C6 C7 119.6(7)
C5 C6 H6A 120.2
C7 C6 H6A 120.2
C7 C9 C10 119.9(7)
C7 C9 H9A 120.0
C10 C9 H9A 120.0
C6 C5 C4 122.1(7)
C6 C5 H5A 118.9
C4 C5 H5A 118.9
C3 C4 C5 118.7(8)
C3 C4 H4A 120.6
C5 C4 H4A 120.6
C1 N1 C33 123.4(7)
C1 N1 P1 113.4(5)
C33 N1 P1 123.1(4)
C2 C1 N1 111.8(6)
C2 C1 C12 109.5(6)
N1 C1 C12 138.6(7)
C11 C12 C8 118.1(7)
C11 C12 C1 137.9(7)
C8 C12 C1 104.1(6)
C12 C11 C10 120.0(7)
C12 C11 H11A 120.0
C10 C11 H11A 120.0
C11 C10 C9 121.3(7)
C11 C10 H10A 119.3
C9 C10 H10A 119.3
C28 C33 C32 121.3(6)
C28 C33 N1 121.2(6)
C32 C33 N1 117.4(6)
C33 C28 C29 118.8(6)
C33 C28 C27 124.1(7)
C29 C28 C27 117.1(7)
C28 C27 C26 113.2(6)
C28 C27 H27A 108.9
C26 C27 H27A 108.9
C28 C27 H27B 108.9
C26 C27 H27B 108.9
H27A C27 H27B 107.8
C25 C26 C27 112.6(6)
C25 C26 H26A 109.1
C27 C26 H26A 109.1
C25 C26 H26B 109.1
C27 C26 H26B 109.1
H26A C26 H26B 107.8
C23 C24 C25 119.4(7)
C23 C24 H24A 120.3
C25 C24 H24A 120.3
C13 C14 C15 120.9(7)
C13 C14 H14A 119.6
C15 C14 H14A 119.6
C14 C15 C16 118.5(7)
C14 C15 H15A 120.7
C16 C15 H15A 120.7
C17 C16 C15 119.0(7)
C17 C16 H16A 120.5
C15 C16 H16A 120.5
C16 C17 C18 124.6(7)
C16 C17 H17A 117.7
C18 C17 H17A 117.7
C28 C29 C30 120.7(7)
C28 C29 H29A 119.6
C30 C29 H29A 119.6
C30 C31 C32 121.8(7)
C30 C31 H31A 119.1
C32 C31 H31A 119.1
C33 C32 C31 117.8(7)
C33 C32 H32A 121.1
C31 C32 H32A 121.1
C57 C56 C55 119.1(8)
C57 C56 H56A 120.4
C55 C56 H56A 120.4
C56 C57 C58 119.3(8)
C56 C57 H57A 120.4
C58 C57 H57A 120.4
N6 C58 C57 122.7(8)
N6 C58 C59 115.3(8)
C57 C58 C59 122.0(8)
C58 C59 C60 114.5(6)
C58 C59 H59A 108.6
C60 C59 H59A 108.6
C58 C59 H59B 108.6
C60 C59 H59B 108.6
H59A C59 H59B 107.6
C61 C60 C59 114.5(6)
C61 C60 H60A 108.6
C59 C60 H60A 108.6
C61 C60 H60B 108.6
C59 C60 H60B 108.6
H60A C60 H60B 107.6
C44 C45 C41 119.5(7)
C44 C45 C34 137.7(7)
C41 C45 C34 102.7(6)
C45 C44 C43 116.8(8)
C45 C44 H44A 121.6
C43 C44 H44A 121.6
C42 C43 C44 124.1(7)
C42 C43 H43A 118.0
C44 C43 H43A 118.0
C43 C42 C40 120.8(7)
C43 C42 H42A 119.6
C40 C42 H42A 119.6
C38 C39 C40 120.0(7)
C38 C39 H39A 120.0
C40 C39 H39A 120.0
C39 C38 C37 123.7(7)
C39 C38 H38A 118.1
C37 C38 H38A 118.1
C36 C37 C38 116.9(7)
C36 C37 H37A 121.5
C38 C37 H37A 121.5
C37 C36 C41 120.3(6)
C37 C36 C35 137.5(6)
C41 C36 C35 102.2(6)
C40 C41 C36 122.8(7)
C40 C41 C45 123.5(7)
C36 C41 C45 113.7(6)
C41 C40 C42 115.3(7)
C41 C40 C39 116.1(7)
C42 C40 C39 128.6(7)
C47 C46 C51 122.6(6)
C47 C46 N5 117.5(7)
C51 C46 N5 119.9(6)
C48 C47 C46 120.5(7)
C48 C47 H47A 119.7
C46 C47 H47A 119.7
C47 C48 C49 118.3(7)
C47 C48 H48A 120.8
C49 C48 H48A 120.8
C50 C49 C48 120.9(7)
C50 C49 H49A 119.6
C48 C49 H49A 119.6
C49 C50 C51 120.7(7)
C49 C50 H50A 119.6
C51 C50 H50A 119.6
C46 C51 C50 116.9(6)
C46 C51 C52 124.7(6)
C50 C51 C52 118.4(7)
C51 C52 C53 114.2(7)
C51 C52 H52A 108.7
C53 C52 H52A 108.7
C51 C52 H52B 108.7
C53 C52 H52B 108.7
H52A C52 H52B 107.6
C52 C53 C54 112.7(6)
C52 C53 H53A 109.0
C54 C53 H53A 109.0
C52 C53 H53B 109.0
C54 C53 H53B 109.0
H53A C53 H53B 107.8
N6 C54 C55 120.6(8)
N6 C54 C53 116.1(8)
C55 C54 C53 123.4(7)
C56 C55 C54 119.5(8)
C56 C55 H55A 120.2
C54 C55 H55A 120.2
C61 C62 C63 119.4(7)
C61 C62 H62A 120.3
C63 C62 H62A 120.3
C64 C63 C62 120.8(7)
C64 C63 H63A 119.6
C62 C63 H63A 119.6
C63 C64 C65 119.7(7)
C63 C64 H64A 120.1
C65 C64 H64A 120.1
C64 C65 C66 119.2(7)
C64 C65 H65A 120.4
C66 C65 H65A 120.4
C34 C35 N5 112.6(6)
C34 C35 C36 111.7(6)
N5 C35 C36 135.7(7)
C35 C34 N4 112.7(6)
C35 C34 C45 109.7(6)
N4 C34 C45 137.6(6)
C61 C66 C65 123.1(6)
C61 C66 N4 120.3(6)
C65 C66 N4 116.6(6)
N3 C25 C24 123.1(7)
N3 C25 C26 115.3(7)
C24 C25 C26 121.5(7)
C66 C61 C62 117.8(7)
C66 C61 C60 125.5(7)
C62 C61 C60 116.8(7)
Cl21 C200 Cl22 108.5(6)
Cl21 C200 H20C 110.0
Cl22 C200 H20C 110.0
Cl21 C200 H20D 110.0
Cl22 C200 H20D 110.0
H20C C200 H20D 108.4
Cl51 C500 Cl52 113.6(7)
Cl51 C500 H50B 108.8
Cl52 C500 H50B 108.8
Cl51 C500 H50C 108.8
Cl52 C500 H50C 108.8
H50B C500 H50C 107.7
Cl93 C91 Cl92 107.7(7)
Cl95 C94 Cl96 113.6(7)

loop_
_geom_bond_atom_site_label_1
_geom_bond_atom_site_label_2
_geom_bond_distance
Br1 P1 2.686(2)
Br2 P2 2.711(2)
P1 N1 1.678(8)
P1 N2 1.683(6)
P2 N4 1.681(6)
P2 N5 1.700(8)
N2 C2 1.397(8)
N2 C13 1.453(8)
N3 C25 1.352(9)
N3 C21 1.366(10)
C30 C31 1.335(12)
C30 C29 1.396(10)
C30 H30A 0.9500
N4 C34 1.385(9)
N4 C66 1.457(8)
N5 C35 1.393(8)
N5 C46 1.430(9)
N6 C58 1.340(10)
N6 C54 1.341(10)
C23 C24 1.335(11)
C23 C22 1.384(12)
C23 H23A 0.9500
C22 C21 1.405(11)
C22 H22A 0.9500
C21 C20 1.485(11)
C20 C19 1.579(10)
C20 H20A 0.9900
C20 H20B 0.9900
C19 C18 1.547(10)
C19 H19A 0.9900
C19 H19B 0.9900
C18 C17 1.385(10)
C18 C13 1.428(9)
C13 C14 1.362(10)
C2 C1 1.383(9)
C2 C3 1.439(9)
C3 C4 1.378(10)
C3 C8 1.420(10)
C8 C7 1.382(10)
C8 C12 1.425(10)
C7 C9 1.396(11)
C7 C6 1.448(10)
C6 C5 1.377(11)
C6 H6A 0.9500
C9 C10 1.405(11)
C9 H9A 0.9500
C5 C4 1.444(11)
C5 H5A 0.9500
C4 H4A 0.9500
N1 C1 1.384(8)
N1 C33 1.452(9)
C1 C12 1.453(10)
C12 C11 1.361(9)
C11 C10 1.393(10)
C11 H11A 0.9500
C10 H10A 0.9500
C33 C28 1.375(10)
C33 C32 1.393(9)
C28 C29 1.385(10)
C28 C27 1.536(10)
C27 C26 1.549(12)
C27 H27A 0.9900
C27 H27B 0.9900
C26 C25 1.499(11)
C26 H26A 0.9900
C26 H26B 0.9900
C24 C25 1.378(11)
C24 H24A 0.9500
C14 C15 1.400(10)
C14 H14A 0.9500
C15 C16 1.405(11)
C15 H15A 0.9500
C16 C17 1.357(12)
C16 H16A 0.9500
C17 H17A 0.9500
C29 H29A 0.9500
C31 C32 1.406(10)
C31 H31A 0.9500
C32 H32A 0.9500
C56 C57 1.356(12)
C56 C55 1.375(11)
C56 H56A 0.9500
C57 C58 1.387(12)
C57 H57A 0.9500
C58 C59 1.532(12)
C59 C60 1.546(11)
C59 H59A 0.9900
C59 H59B 0.9900
C60 C61 1.481(11)
C60 H60A 0.9900
C60 H60B 0.9900
C45 C44 1.376(10)
C45 C41 1.425(10)
C45 C34 1.488(9)
C44 C43 1.416(11)
C44 H44A 0.9500
C43 C42 1.351(12)
C43 H43A 0.9500
C42 C40 1.427(11)
C42 H42A 0.9500
C39 C38 1.337(11)
C39 C40 1.450(11)
C39 H39A 0.9500
C38 C37 1.447(10)
C38 H38A 0.9500
C37 C36 1.363(10)
C37 H37A 0.9500
C36 C41 1.423(9)
C36 C35 1.476(9)
C41 C40 1.399(10)
C46 C47 1.398(10)
C46 C51 1.414(11)
C47 C48 1.391(10)
C47 H47A 0.9500
C48 C49 1.434(12)
C48 H48A 0.9500
C49 C50 1.402(10)
C49 H49A 0.9500
C50 C51 1.426(10)
C50 H50A 0.9500
C51 C52 1.507(10)
C52 C53 1.523(11)
C52 H52A 0.9900
C52 H52B 0.9900
C53 C54 1.530(11)
C53 H53A 0.9900
C53 H53B 0.9900
C54 C55 1.412(11)
C55 H55A 0.9500
C62 C61 1.408(10)
C62 C63 1.442(12)
C62 H62A 0.9500
C63 C64 1.376(11)
C63 H63A 0.9500
C64 C65 1.385(10)
C64 H64A 0.9500
C65 C66 1.414(11)
C65 H65A 0.9500
C35 C34 1.335(10)
C66 C61 1.372(10)
C200 Cl21 1.761(12)
C200 Cl22 1.779(11)
C200 H20C 0.9900
C200 H20D 0.9900
C500 Cl51 1.791(15)
C500 Cl52 1.799(12)
C500 H50B 0.9900
C500 H50C 0.9900
Cl92 C91 1.769(9)
Cl93 C91 1.751(9)
Cl95 C94 1.700(9)
Cl96 C94 1.789(9)

loop_
_geom_torsion_atom_site_label_1
_geom_torsion_atom_site_label_2
_geom_torsion_atom_site_label_3
_geom_torsion_atom_site_label_4
_geom_torsion
N1 P1 N2 C2 7.6(6)
Br1 P1 N2 C2 -93.7(5)
N1 P1 N2 C13 -177.2(6)
Br1 P1 N2 C13 81.5(5)
N5 P2 N4 C34 -6.4(5)
Br2 P2 N4 C34 93.6(5)
N5 P2 N4 C66 177.1(6)
Br2 P2 N4 C66 -82.9(5)
N4 P2 N5 C35 6.9(5)
Br2 P2 N5 C35 -95.2(5)
N4 P2 N5 C46 -172.7(6)
Br2 P2 N5 C46 85.2(6)
C24 C23 C22 C21 2.2(12)
C25 N3 C21 C22 1.4(10)
C25 N3 C21 C20 176.8(6)
C23 C22 C21 N3 -2.8(11)
C23 C22 C21 C20 -177.7(7)
N3 C21 C20 C19 70.8(8)
C22 C21 C20 C19 -114.1(8)
C21 C20 C19 C18 79.9(8)
C20 C19 C18 C17 79.1(8)
C20 C19 C18 C13 -100.6(7)
C17 C18 C13 C14 0.7(10)
C19 C18 C13 C14 -179.6(6)
C17 C18 C13 N2 -179.4(6)
C19 C18 C13 N2 0.4(9)
C2 N2 C13 C14 110.4(8)
P1 N2 C13 C14 -64.4(8)
C2 N2 C13 C18 -69.6(9)
P1 N2 C13 C18 115.7(6)
C13 N2 C2 C1 -179.6(6)
P1 N2 C2 C1 -4.5(8)
C13 N2 C2 C3 3.4(13)
P1 N2 C2 C3 178.5(8)
C1 C2 C3 C4 -175.0(9)
N2 C2 C3 C4 2.1(17)
C1 C2 C3 C8 2.1(8)
N2 C2 C3 C8 179.2(8)
C4 C3 C8 C7 -1.1(12)
C2 C3 C8 C7 -178.8(7)
C4 C3 C8 C12 175.9(7)
C2 C3 C8 C12 -1.8(8)
C3 C8 C7 C9 179.7(7)
C12 C8 C7 C9 3.0(11)
C3 C8 C7 C6 0.1(11)
C12 C8 C7 C6 -176.6(7)
C8 C7 C6 C5 1.7(11)
C9 C7 C6 C5 -177.8(8)
C8 C7 C9 C10 -4.4(11)
C6 C7 C9 C10 175.1(8)
C7 C6 C5 C4 -2.7(13)
C8 C3 C4 C5 0.2(11)
C2 C3 C4 C5 177.0(9)
C6 C5 C4 C3 1.7(13)
N2 P1 N1 C1 -8.8(6)
Br1 P1 N1 C1 93.1(5)
N2 P1 N1 C33 172.8(6)
Br1 P1 N1 C33 -85.3(6)
N2 C2 C1 N1 -2.1(8)
C3 C2 C1 N1 175.9(6)
N2 C2 C1 C12 -179.7(6)
C3 C2 C1 C12 -1.7(8)
C33 N1 C1 C2 -173.7(7)
P1 N1 C1 C2 7.9(8)
C33 N1 C1 C12 2.9(14)
P1 N1 C1 C12 -175.6(8)
C7 C8 C12 C11 -1.6(11)
C3 C8 C12 C11 -178.7(6)
C7 C8 C12 C1 177.9(7)
C3 C8 C12 C1 0.8(8)
C2 C1 C12 C11 179.9(8)
N1 C1 C12 C11 3.3(16)
C2 C1 C12 C8 0.6(8)
N1 C1 C12 C8 -176.1(9)
C8 C12 C11 C10 1.6(11)
C1 C12 C11 C10 -177.7(8)
C12 C11 C10 C9 -3.2(12)
C7 C9 C10 C11 4.6(12)
C1 N1 C33 C28 69.4(10)
P1 N1 C33 C28 -112.3(7)
C1 N1 C33 C32 -114.5(8)
P1 N1 C33 C32 63.8(9)
C32 C33 C28 C29 -1.6(10)
N1 C33 C28 C29 174.5(6)
C32 C33 C28 C27 177.8(7)
N1 C33 C28 C27 -6.2(10)
C33 C28 C27 C26 106.3(8)
C29 C28 C27 C26 -74.4(9)
C28 C27 C26 C25 -73.1(9)
C22 C23 C24 C25 -0.2(11)
C18 C13 C14 C15 -1.6(11)
N2 C13 C14 C15 178.4(6)
C13 C14 C15 C16 3.2(11)
C14 C15 C16 C17 -4.0(11)
C15 C16 C17 C18 3.4(12)
C13 C18 C17 C16 -1.6(11)
C19 C18 C17 C16 178.6(7)
C33 C28 C29 C30 1.2(10)
C27 C28 C29 C30 -178.1(7)
C31 C30 C29 C28 -0.1(11)
C29 C30 C31 C32 -0.8(12)
C28 C33 C32 C31 0.8(10)
N1 C33 C32 C31 -175.4(6)
C30 C31 C32 C33 0.4(11)
C55 C56 C57 C58 -1.1(11)
C54 N6 C58 C57 -1.3(10)
C54 N6 C58 C59 -178.1(6)
C56 C57 C58 N6 2.9(11)
C56 C57 C58 C59 179.5(7)
N6 C58 C59 C60 -68.2(8)
C57 C58 C59 C60 114.9(8)
C58 C59 C60 C61 -79.9(9)
C41 C45 C44 C43 -2.9(11)
C34 C45 C44 C43 -178.6(8)
C45 C44 C43 C42 1.9(12)
C44 C43 C42 C40 0.4(13)
C40 C39 C38 C37 3.9(12)
C39 C38 C37 C36 -4.3(12)
C38 C37 C36 C41 2.3(10)
C38 C37 C36 C35 178.3(8)
C37 C36 C41 C40 -0.1(11)
C35 C36 C41 C40 -177.4(7)
C37 C36 C41 C45 177.6(7)
C35 C36 C41 C45 0.3(8)
C44 C45 C41 C40 1.8(11)
C34 C45 C41 C40 178.8(7)
C44 C45 C41 C36 -175.9(7)
C34 C45 C41 C36 1.2(8)
C36 C41 C40 C42 178.0(7)
C45 C41 C40 C42 0.5(11)
C36 C41 C40 C39 -0.3(11)
C45 C41 C40 C39 -177.8(7)
C43 C42 C40 C41 -1.6(12)
C43 C42 C40 C39 176.5(8)
C38 C39 C40 C41 -1.5(11)
C38 C39 C40 C42 -179.6(8)
C35 N5 C46 C47 115.5(8)
P2 N5 C46 C47 -65.0(8)
C35 N5 C46 C51 -63.6(10)
P2 N5 C46 C51 115.9(7)
C51 C46 C47 C48 -4.7(11)
N5 C46 C47 C48 176.3(6)
C46 C47 C48 C49 2.5(11)
C47 C48 C49 C50 0.5(11)
C48 C49 C50 C51 -1.3(11)
C47 C46 C51 C50 3.7(10)
N5 C46 C51 C50 -177.3(6)
C47 C46 C51 C52 -178.5(7)
N5 C46 C51 C52 0.5(10)
C49 C50 C51 C46 -0.7(10)
C49 C50 C51 C52 -178.6(7)
C46 C51 C52 C53 -100.6(9)
C50 C51 C52 C53 77.1(9)
C51 C52 C53 C54 70.1(9)
C58 N6 C54 C55 -2.0(10)
C58 N6 C54 C53 176.3(6)
C52 C53 C54 N6 80.9(8)
C52 C53 C54 C55 -100.9(8)
C57 C56 C55 C54 -2.1(11)
N6 C54 C55 C56 3.8(11)
C53 C54 C55 C56 -174.4(7)
C61 C62 C63 C64 1.0(11)
C62 C63 C64 C65 -0.4(12)
C63 C64 C65 C66 -0.2(11)
C46 N5 C35 C34 173.8(7)
P2 N5 C35 C34 -5.7(8)
C46 N5 C35 C36 -6.3(13)
P2 N5 C35 C36 174.1(7)
C37 C36 C35 C34 -178.4(8)
C41 C36 C35 C34 -1.9(8)
C37 C36 C35 N5 1.7(15)
C41 C36 C35 N5 178.2(8)
N5 C35 C34 N4 0.9(9)
C36 C35 C34 N4 -179.0(6)
N5 C35 C34 C45 -177.3(6)
C36 C35 C34 C45 2.8(8)
C66 N4 C34 C35 -179.3(6)
P2 N4 C34 C35 4.4(8)
C66 N4 C34 C45 -1.7(13)
P2 N4 C34 C45 -178.1(7)
C44 C45 C34 C35 173.8(9)
C41 C45 C34 C35 -2.4(8)
C44 C45 C34 N4 -3.8(16)
C41 C45 C34 N4 -180.0(8)
C64 C65 C66 C61 0.2(11)
C64 C65 C66 N4 179.6(6)
C34 N4 C66 C61 70.6(9)
P2 N4 C66 C61 -113.4(6)
C34 N4 C66 C65 -108.8(8)
P2 N4 C66 C65 67.1(8)
C21 N3 C25 C24 0.6(10)
C21 N3 C25 C26 -177.8(6)
C23 C24 C25 N3 -1.2(11)
C23 C24 C25 C26 177.1(7)
C27 C26 C25 N3 -76.2(8)
C27 C26 C25 C24 105.4(8)
C65 C66 C61 C62 0.3(10)
N4 C66 C61 C62 -179.1(6)
C65 C66 C61 C60 -179.5(7)
N4 C66 C61 C60 1.1(11)
C63 C62 C61 C66 -0.9(11)
C63 C62 C61 C60 178.9(7)
C59 C60 C61 C66 97.2(9)
C59 C60 C61 C62 -82.6(8)
